data_7030921
loop_
_publ_author_name
'Seven, Omer'
'Popp, Sebastian'
'Bolte, Michael'
'Lerner, Hans-Wolfram'
'Wagner, Matthias'

_publ_section_title
;
 Synthesis and characterisation of the complete series of B-N analogues of
 triptycene.
;
_journal_issue 22
_journal_name_full 'Dalton transactions (Cambridge, England : 2003)'
_journal_page_first 8241
_journal_page_last 8253
_journal_paper_doi 10.1039/c4dt00442f
_journal_volume 43
_journal_year 2014
_chemical_formula_moiety 'C35 H31 B4 Fe2 I5 N10, 3(C6 H6)'
_chemical_formula_sum 'C53 H49 B4 Fe2 I5 N10'
_chemical_formula_weight 1615.46
_chemical_name_systematic ?
_space_group_crystal_system monoclinic
_space_group_IT_number 14
_space_group_name_Hall '-P 2ybc'
_space_group_name_H-M_alt 'P 1 21/c 1'
_symmetry_space_group_name_Hall '-P 2ybc'
_symmetry_space_group_name_H-M 'P 1 21/c 1'
_atom_sites_solution_hydrogens geom
_audit_creation_method SHELXL-2012
_cell_angle_alpha 90
_cell_angle_beta 115.688(5)
_cell_angle_gamma 90
_cell_formula_units_Z 4
_cell_length_a 21.7729(16)
_cell_length_b 11.9678(12)
_cell_length_c 24.4436(18)
_cell_measurement_reflns_used 15740
_cell_measurement_temperature 173(2)
_cell_measurement_theta_max 26.49
_cell_measurement_theta_min 3.12
_cell_volume 5739.9(9)
_computing_cell_refinement 'X-Area (Stoe & Cie, 2001)'
_computing_data_collection 'X-Area (Stoe & Cie, 2001)'
_computing_data_reduction 'X-Area (Stoe & Cie, 2001)'
_computing_molecular_graphics 'XP in SHELXTL-Plus (Sheldrick, 2008)'
_computing_structure_refinement 'SHELXL-2012 (Sheldrick, 2012)'
_diffrn_ambient_temperature 173(2)
_diffrn_measured_fraction_theta_full 0.998
_diffrn_measured_fraction_theta_max 0.998
_diffrn_measurement_device_type 'STOE IPDS II two-circle-diffractometer'
_diffrn_measurement_method \w
_diffrn_radiation_type MoK\a
_diffrn_radiation_wavelength 0.71073
_diffrn_reflns_av_R_equivalents 0.1528
_diffrn_reflns_av_unetI/netI 0.1706
_diffrn_reflns_Laue_measured_fraction_full 0.998
_diffrn_reflns_Laue_measured_fraction_max 0.998
_diffrn_reflns_limit_h_max 25
_diffrn_reflns_limit_h_min -23
_diffrn_reflns_limit_k_max 14
_diffrn_reflns_limit_k_min -14
_diffrn_reflns_limit_l_max 27
_diffrn_reflns_limit_l_min -29
_diffrn_reflns_number 41538
_diffrn_reflns_point_group_measured_fraction_full 0.998
_diffrn_reflns_point_group_measured_fraction_max 0.998
_diffrn_reflns_theta_full 25.000
_diffrn_reflns_theta_max 25.027
_diffrn_reflns_theta_min 3.255
_exptl_absorpt_coefficient_mu 3.240
_exptl_absorpt_correction_T_max 0.738
_exptl_absorpt_correction_T_min 0.738
_exptl_absorpt_correction_type multi-scan
_exptl_absorpt_process_details 'X-Area (Stoe & Cie, 2001)'
_exptl_crystal_colour orange
_exptl_crystal_density_diffrn 1.869
_exptl_crystal_description block
_exptl_crystal_F_000 3096
_exptl_crystal_size_max 0.100
_exptl_crystal_size_mid 0.100
_exptl_crystal_size_min 0.100
_refine_diff_density_max 1.494
_refine_diff_density_min -0.848
_refine_diff_density_rms 0.158
_refine_ls_extinction_method none
_refine_ls_goodness_of_fit_ref 0.914
_refine_ls_hydrogen_treatment constr
_refine_ls_matrix_type full
_refine_ls_number_parameters 667
_refine_ls_number_reflns 10130
_refine_ls_number_restraints 390
_refine_ls_restrained_S_all 0.902
_refine_ls_R_factor_all 0.1459
_refine_ls_R_factor_gt 0.0678
_refine_ls_shift/su_max 0.001
_refine_ls_shift/su_mean 0.000
_refine_ls_structure_factor_coef Fsqd
_refine_ls_weighting_details
; 
 w=1/[\s^2^(Fo^2^)+(0.0176P)^2^] 
 where P=(Fo^2^+2Fc^2^)/3 
;
_refine_ls_weighting_scheme calc
_refine_ls_wR_factor_gt 0.0973
_refine_ls_wR_factor_ref 0.1167
_reflns_Friedel_coverage 0.000
_reflns_number_gt 5495
_reflns_number_total 10130
_reflns_threshold_expression 'I > 2\s(I)'
_cod_data_source_file c4dt00442f2.cif
_cod_data_source_block wa1666
_cod_database_code 7030921
_shelx_space_group_comment
; 
The symmetry employed for this shelxl refinement is uniquely defined 
by the following loop, which should always be used as a source of 
symmetry information in preference to the above space-group names. 
They are only intended as comments. 
;
_shelx_estimated_absorpt_t_min 0.738
_shelx_estimated_absorpt_t_max 0.738
_shelxl_version_number 2012-9

loop_
_space_group_symop_operation_xyz
'x, y, z'
'-x, y+1/2, -z+1/2'
'-x, -y, -z'
'x, -y-1/2, z-1/2'

loop_
_atom_site_label
_atom_site_type_symbol
_atom_site_fract_x
_atom_site_fract_y
_atom_site_fract_z
_atom_site_U_iso_or_equiv
_atom_site_adp_type
_atom_site_occupancy
_atom_site_site_symmetry_order
_atom_site_calc_flag
_atom_site_refinement_flags_posn
_atom_site_refinement_flags_adp
Fe1 Fe 0.39287(8) 0.15571(14) 0.45864(7) 0.0230(4) Uani 1 1 d . .
Fe2 Fe 0.22328(9) 0.82873(14) 0.24387(8) 0.0279(4) Uani 1 1 d . .
I1 I 0.00732(4) 0.00743(7) 0.32379(5) 0.0411(2) Uani 1 1 d . .
I2 I 0.24025(5) 0.20699(8) 0.14728(4) 0.0386(2) Uani 1 1 d . .
I3 I 0.59773(4) 0.59514(8) 0.36682(4) 0.0401(2) Uani 1 1 d . .
I4 I 0.35393(5) 0.74016(7) 0.55398(3) 0.0366(2) Uani 1 1 d . .
I5 I -0.05025(5) 0.70705(8) 0.36853(4) 0.0412(2) Uani 1 1 d . .
B1 B 0.2435(6) 0.2707(10) 0.3784(6) 0.022(3) Uani 1 1 d . .
H1 H 0.2497 0.3423 0.4014 0.026 Uiso 1 1 calc R U
B2 B 0.3748(6) 0.3908(10) 0.3884(5) 0.016(3) Uani 1 1 d . U
H2 H 0.3519 0.4305 0.4104 0.020 Uiso 1 1 calc R U
B3 B 0.3168(7) 0.6190(11) 0.3150(7) 0.026(3) Uani 1 1 d . .
H3 H 0.2852 0.5595 0.2893 0.031 Uiso 1 1 calc R U
B4 B 0.1716(6) 0.6354(10) 0.3081(6) 0.019(3) Uani 1 1 d . U
H4 H 0.1739 0.5707 0.2832 0.023 Uiso 1 1 calc R U
N1 N 0.1674(4) 0.2312(7) 0.3521(4) 0.020(2) Uani 1 1 d . .
N2 N 0.1148(5) 0.3039(8) 0.3238(4) 0.029(2) Uani 1 1 d . .
C3 C 0.0588(6) 0.2463(10) 0.3107(5) 0.025(3) Uani 1 1 d . .
H3A H 0.0142 0.2766 0.2908 0.030 Uiso 1 1 calc R U
C4 C 0.0724(6) 0.1367(9) 0.3294(5) 0.019(3) Uani 1 1 d . .
C5 C 0.1434(7) 0.1326(10) 0.3548(6) 0.031(3) Uani 1 1 d . .
H5 H 0.1702 0.0678 0.3715 0.037 Uiso 1 1 calc R U
N11 N 0.2611(5) 0.2874(8) 0.3227(4) 0.023(2) Uani 1 1 d . .
N12 N 0.3194(5) 0.3335(7) 0.3270(4) 0.020(2) Uani 1 1 d . .
C13 C 0.3220(7) 0.3195(10) 0.2737(5) 0.030(3) Uani 1 1 d . .
H13 H 0.3572 0.3458 0.2639 0.036 Uiso 1 1 calc R U
C14 C 0.2653(6) 0.2607(10) 0.2355(5) 0.026(3) Uani 1 1 d . .
C15 C 0.2277(6) 0.2430(9) 0.2679(5) 0.020(3) Uani 1 1 d . .
H15 H 0.1852 0.2054 0.2535 0.024 Uiso 1 1 calc R U
N21 N 0.4163(5) 0.4747(7) 0.3681(4) 0.018(2) Uani 1 1 d . .
N22 N 0.3938(5) 0.5779(8) 0.3416(4) 0.023(2) Uani 1 1 d . .
C23 C 0.4449(6) 0.6276(10) 0.3384(5) 0.023(3) Uani 1 1 d . .
H23 H 0.4429 0.7008 0.3226 0.027 Uiso 1 1 calc R U
C24 C 0.5036(6) 0.5608(9) 0.3610(5) 0.021(3) Uani 1 1 d . .
C25 C 0.4822(6) 0.4657(10) 0.3807(5) 0.030(3) Uani 1 1 d . .
H25 H 0.5104 0.4036 0.4002 0.036 Uiso 1 1 calc R U
N31 N 0.3031(5) 0.6447(7) 0.3725(4) 0.021(2) Uani 1 1 d . .
N32 N 0.2406(5) 0.6470(8) 0.3701(4) 0.023(2) Uani 1 1 d . .
C33 C 0.2461(6) 0.6766(9) 0.4251(5) 0.025(3) Uani 1 1 d . .
H33 H 0.2094 0.6875 0.4357 0.030 Uiso 1 1 calc R U
C34 C 0.3144(6) 0.6885(10) 0.4632(5) 0.026(3) Uani 1 1 d . .
C35 C 0.3484(6) 0.6704(9) 0.4295(5) 0.023(3) Uani 1 1 d . .
H35 H 0.3964 0.6749 0.4435 0.028 Uiso 1 1 calc R U
N41 N 0.1147(5) 0.6192(7) 0.3291(4) 0.022(2) Uani 1 1 d . .
N42 N 0.0964(5) 0.5181(8) 0.3428(4) 0.031(3) Uani 1 1 d . .
H42 H 0.1168 0.4543 0.3433 0.037 Uiso 1 1 calc R U
C43 C 0.0447(7) 0.5296(10) 0.3552(5) 0.029(3) Uani 1 1 d . .
H43 H 0.0221 0.4705 0.3650 0.035 Uiso 1 1 calc R U
C44 C 0.0275(6) 0.6420(10) 0.3518(5) 0.026(3) Uani 1 1 d . .
C45 C 0.0719(5) 0.6927(10) 0.3361(5) 0.022(3) Uani 1 1 d . .
H45 H 0.0732 0.7711 0.3306 0.027 Uiso 1 1 calc R U
C51 C 0.2899(6) 0.1728(10) 0.4227(5) 0.028(3) Uani 1 1 d . .
C52 C 0.3083(6) 0.0705(9) 0.4020(5) 0.025(3) Uani 1 1 d . .
H52 H 0.2962 0.0507 0.3610 0.031 Uiso 1 1 calc R U
C53 C 0.3469(6) 0.0064(11) 0.4529(5) 0.032(3) Uani 1 1 d . .
H53 H 0.3657 -0.0648 0.4521 0.038 Uiso 1 1 calc R U
C54 C 0.3537(6) 0.0616(12) 0.5050(6) 0.035(3) Uani 1 1 d . .
H54 H 0.3776 0.0353 0.5455 0.042 Uiso 1 1 calc R U
C55 C 0.3184(6) 0.1647(10) 0.4868(5) 0.024(3) Uani 1 1 d . .
H55 H 0.3145 0.2194 0.5134 0.029 Uiso 1 1 calc R U
C56 C 0.4244(5) 0.2938(9) 0.4300(5) 0.022(3) Uani 1 1 d . .
C57 C 0.4453(6) 0.1956(10) 0.4106(5) 0.026(3) Uani 1 1 d . .
H57 H 0.4334 0.1757 0.3696 0.031 Uiso 1 1 calc R U
C58 C 0.4865(6) 0.1327(10) 0.4617(7) 0.037(4) Uani 1 1 d . .
H58 H 0.5072 0.0630 0.4615 0.044 Uiso 1 1 calc R U
C59 C 0.4916(6) 0.1903(12) 0.5125(6) 0.041(4) Uani 1 1 d . .
H59 H 0.5166 0.1664 0.5533 0.050 Uiso 1 1 calc R U
C60 C 0.4539(6) 0.2903(10) 0.4940(5) 0.032(3) Uani 1 1 d . .
H60 H 0.4492 0.3453 0.5199 0.038 Uiso 1 1 calc R U
C61 C 0.3082(6) 0.7308(10) 0.2766(5) 0.027(3) Uani 1 1 d . .
C62 C 0.2795(6) 0.7410(12) 0.2127(5) 0.034(3) Uani 1 1 d . .
H62 H 0.2625 0.6812 0.1845 0.040 Uiso 1 1 calc R U
C63 C 0.2801(8) 0.8552(13) 0.1978(7) 0.048(4) Uani 1 1 d . .
H63 H 0.2658 0.8843 0.1580 0.058 Uiso 1 1 calc R U
C64 C 0.3047(6) 0.9167(11) 0.2500(6) 0.034(3) Uani 1 1 d . .
H64 H 0.3081 0.9959 0.2523 0.041 Uiso 1 1 calc R U
C65 C 0.3240(6) 0.8443(11) 0.2993(6) 0.037(3) Uani 1 1 d . .
H65 H 0.3441 0.8657 0.3409 0.044 Uiso 1 1 calc R U
C66 C 0.1570(5) 0.7499(10) 0.2708(5) 0.026(3) Uani 1 1 d . .
C67 C 0.1296(6) 0.7609(12) 0.2064(6) 0.039(4) Uani 1 1 d . .
H67 H 0.1160 0.7011 0.1780 0.047 Uiso 1 1 calc R U
C68 C 0.1261(7) 0.8750(11) 0.1919(6) 0.039(4) Uani 1 1 d . .
H68 H 0.1087 0.9056 0.1521 0.047 Uiso 1 1 calc R U
C69 C 0.1526(7) 0.9358(11) 0.2459(7) 0.042(4) Uani 1 1 d . .
H69 H 0.1572 1.0147 0.2499 0.050 Uiso 1 1 calc R U
C70 C 0.1713(6) 0.8581(10) 0.2932(6) 0.029(3) Uani 1 1 d . .
H70 H 0.1911 0.8769 0.3351 0.035 Uiso 1 1 calc R U
C71 C 0.4735(10) 0.4268(13) 0.1847(10) 0.086(7) Uani 1 1 d D U
H71 H 0.4942 0.3574 0.1839 0.104 Uiso 1 1 calc R U
C72 C 0.4085(9) 0.4285(13) 0.1771(8) 0.069(5) Uani 1 1 d D U
H72 H 0.3827 0.3614 0.1685 0.083 Uiso 1 1 calc R U
C73 C 0.3804(8) 0.5259(14) 0.1818(7) 0.074(6) Uani 1 1 d D U
H73 H 0.3350 0.5271 0.1779 0.089 Uiso 1 1 calc R U
C74 C 0.4161(8) 0.6218(12) 0.1919(6) 0.050(4) Uani 1 1 d D U
H74 H 0.3965 0.6900 0.1963 0.060 Uiso 1 1 calc R U
C75 C 0.4798(8) 0.6210(13) 0.1957(7) 0.064(5) Uani 1 1 d D U
H75 H 0.5038 0.6892 0.1999 0.076 Uiso 1 1 calc R U
C76 C 0.5096(8) 0.5218(14) 0.1934(8) 0.083(7) Uani 1 1 d D U
H76 H 0.5552 0.5199 0.1979 0.100 Uiso 1 1 calc R U
C81 C 0.1756(10) -0.0144(17) 0.0189(8) 0.091(7) Uani 1 1 d D .
H81 H 0.2015 -0.0813 0.0315 0.109 Uiso 1 1 calc R U
C82 C 0.1126(11) -0.0100(19) 0.0174(9) 0.093(8) Uani 1 1 d D .
H82 H 0.0945 -0.0733 0.0289 0.111 Uiso 1 1 calc R U
C83 C 0.0761(9) 0.084(2) -0.0005(9) 0.094(9) Uani 1 1 d D .
H83 H 0.0322 0.0879 -0.0011 0.113 Uiso 1 1 calc R U
C84 C 0.1012(10) 0.1742(17) -0.0177(7) 0.082(7) Uani 1 1 d D .
H84 H 0.0750 0.2407 -0.0309 0.099 Uiso 1 1 calc R U
C85 C 0.1637(10) 0.1677(17) -0.0158(7) 0.075(6) Uani 1 1 d D .
H85 H 0.1813 0.2307 -0.0280 0.091 Uiso 1 1 calc R U
C86 C 0.2022(8) 0.0750(19) 0.0027(7) 0.074(6) Uani 1 1 d D .
H86 H 0.2466 0.0724 0.0044 0.089 Uiso 1 1 calc R U
C91 C 0.155(2) 0.494(4) 0.0794(17) 0.27(2) Uani 1 1 d D U
H91 H 0.1706 0.4520 0.1160 0.320 Uiso 1 1 calc R U
C92 C 0.0957(14) 0.551(2) 0.0599(12) 0.136(10) Uani 1 1 d D U
H92 H 0.0607 0.5317 0.0715 0.163 Uiso 1 1 calc R U
C93 C 0.0897(14) 0.639(2) 0.0227(12) 0.140(11) Uani 1 1 d D U
H93 H 0.0554 0.6934 0.0160 0.168 Uiso 1 1 calc R U
C94 C 0.1310(18) 0.651(3) -0.0051(16) 0.209(17) Uani 1 1 d D U
H94 H 0.1262 0.7136 -0.0304 0.251 Uiso 1 1 calc R U
C95 C 0.1793(14) 0.573(3) 0.0030(12) 0.136(10) Uani 1 1 d D U
H95 H 0.2037 0.5728 -0.0211 0.163 Uiso 1 1 calc R U
C96 C 0.1912(15) 0.496(3) 0.0461(15) 0.183(14) Uani 1 1 d D U
H96 H 0.2259 0.4422 0.0538 0.220 Uiso 1 1 calc R U

loop_
_atom_site_aniso_label
_atom_site_aniso_U_11
_atom_site_aniso_U_22
_atom_site_aniso_U_33
_atom_site_aniso_U_23
_atom_site_aniso_U_13
_atom_site_aniso_U_12
Fe1 0.0171(9) 0.0184(9) 0.0307(9) 0.0046(7) 0.0077(7) 0.0001(7)
Fe2 0.0235(10) 0.0222(9) 0.0393(10) 0.0103(8) 0.0147(8) 0.0052(8)
I1 0.0233(5) 0.0226(4) 0.0749(6) -0.0003(4) 0.0188(4) -0.0053(4)
I2 0.0306(5) 0.0545(6) 0.0299(4) -0.0080(4) 0.0124(4) -0.0059(4)
I3 0.0201(5) 0.0440(6) 0.0598(6) 0.0055(5) 0.0207(4) -0.0030(4)
I4 0.0371(5) 0.0407(5) 0.0289(4) 0.0013(4) 0.0114(4) 0.0075(4)
I5 0.0274(5) 0.0472(6) 0.0565(5) -0.0004(5) 0.0253(4) 0.0038(4)
B1 0.016(7) 0.009(7) 0.039(7) -0.007(5) 0.009(6) 0.001(5)
B2 0.014(6) 0.017(6) 0.027(5) 0.000(5) 0.018(5) -0.002(5)
B3 0.014(7) 0.017(7) 0.049(9) -0.003(6) 0.016(6) 0.002(5)
B4 0.010(6) 0.013(6) 0.025(6) -0.001(5) 0.000(5) -0.008(4)
N1 0.015(5) 0.017(5) 0.026(5) 0.002(4) 0.007(4) -0.006(4)
N2 0.022(6) 0.020(5) 0.033(5) 0.010(4) 0.003(4) 0.001(5)
C3 0.013(6) 0.024(6) 0.027(6) 0.006(5) -0.001(5) 0.001(5)
C4 0.020(7) 0.013(6) 0.025(6) 0.002(4) 0.010(5) -0.006(5)
C5 0.036(8) 0.013(6) 0.053(8) -0.003(5) 0.029(7) 0.003(5)
N11 0.020(5) 0.020(5) 0.023(5) -0.001(4) 0.006(4) -0.005(4)
N12 0.020(6) 0.017(5) 0.020(5) 0.007(4) 0.006(4) -0.002(4)
C13 0.031(8) 0.023(7) 0.040(7) 0.004(5) 0.017(6) 0.008(6)
C14 0.021(7) 0.035(7) 0.022(5) 0.001(5) 0.008(5) -0.005(6)
C15 0.021(6) 0.006(5) 0.031(6) 0.003(5) 0.009(5) -0.007(5)
N21 0.013(5) 0.012(5) 0.029(5) 0.000(4) 0.010(4) -0.001(4)
N22 0.017(6) 0.019(5) 0.027(5) -0.001(4) 0.004(4) -0.004(4)
C23 0.017(7) 0.028(7) 0.030(6) 0.004(5) 0.017(5) -0.004(5)
C24 0.020(7) 0.016(6) 0.027(6) -0.007(5) 0.010(5) -0.013(5)
C25 0.018(7) 0.022(7) 0.039(7) -0.007(5) 0.004(6) 0.007(5)
N31 0.015(5) 0.007(5) 0.034(5) 0.002(4) 0.004(4) 0.000(4)
N32 0.011(5) 0.019(5) 0.036(6) 0.003(4) 0.008(4) -0.003(4)
C33 0.020(7) 0.021(6) 0.031(6) -0.009(5) 0.009(5) 0.007(5)
C34 0.033(7) 0.024(7) 0.020(6) 0.006(5) 0.011(5) 0.001(5)
C35 0.021(7) 0.008(6) 0.042(7) -0.005(5) 0.015(6) -0.002(5)
N41 0.017(5) 0.010(5) 0.036(5) 0.001(4) 0.008(4) 0.003(4)
N42 0.020(6) 0.018(6) 0.053(6) 0.010(5) 0.014(5) 0.011(4)
C43 0.036(8) 0.025(7) 0.032(7) 0.004(5) 0.020(6) -0.002(6)
C44 0.021(7) 0.027(7) 0.025(6) 0.004(5) 0.006(5) 0.006(5)
C45 0.011(6) 0.017(6) 0.034(6) 0.005(5) 0.004(5) 0.004(5)
C51 0.026(7) 0.020(7) 0.043(7) 0.011(5) 0.021(6) -0.002(5)
C52 0.018(7) 0.021(7) 0.036(7) 0.001(5) 0.010(5) -0.005(5)
C53 0.026(7) 0.026(7) 0.040(7) 0.012(6) 0.010(6) 0.009(6)
C54 0.025(7) 0.054(9) 0.029(7) 0.015(6) 0.013(6) -0.009(6)
C55 0.022(7) 0.021(6) 0.032(6) 0.004(5) 0.014(5) 0.004(5)
C56 0.010(6) 0.018(6) 0.038(6) -0.011(5) 0.011(5) -0.001(5)
C57 0.019(6) 0.031(7) 0.030(6) 0.003(6) 0.014(5) -0.008(6)
C58 0.017(7) 0.017(7) 0.071(10) 0.018(7) 0.015(7) 0.009(5)
C59 0.013(7) 0.058(10) 0.037(7) 0.028(7) -0.005(6) -0.001(6)
C60 0.027(7) 0.022(7) 0.035(7) -0.007(5) 0.002(6) -0.004(6)
C61 0.011(6) 0.029(7) 0.042(7) -0.001(6) 0.014(5) -0.003(5)
C62 0.028(7) 0.041(8) 0.039(7) 0.003(6) 0.022(6) 0.005(6)
C63 0.049(10) 0.062(11) 0.057(9) 0.034(8) 0.045(8) 0.035(8)
C64 0.026(8) 0.027(7) 0.044(8) 0.017(6) 0.009(6) 0.002(6)
C65 0.018(7) 0.035(8) 0.056(8) 0.015(7) 0.015(6) 0.008(6)
C66 0.005(6) 0.024(6) 0.039(7) 0.005(5) 0.000(5) -0.001(5)
C67 0.017(7) 0.046(9) 0.040(7) -0.002(7) -0.001(6) 0.004(6)
C68 0.028(8) 0.045(9) 0.051(8) 0.033(7) 0.023(7) 0.018(6)
C69 0.035(8) 0.022(7) 0.072(10) 0.001(7) 0.027(7) 0.010(6)
C70 0.022(7) 0.025(7) 0.044(7) -0.008(6) 0.018(6) -0.002(5)
C71 0.12(2) 0.049(12) 0.132(17) 0.021(12) 0.094(16) 0.032(12)
C72 0.090(16) 0.054(12) 0.078(12) 0.007(9) 0.050(11) 0.005(10)
C73 0.047(11) 0.113(18) 0.062(11) 0.012(11) 0.024(9) 0.030(12)
C74 0.063(12) 0.047(10) 0.045(9) 0.009(7) 0.028(8) 0.010(9)
C75 0.063(13) 0.078(13) 0.050(9) 0.036(9) 0.025(9) 0.019(10)
C76 0.045(12) 0.109(18) 0.102(15) 0.052(13) 0.038(11) 0.035(12)
C81 0.078(16) 0.11(2) 0.063(12) -0.019(12) 0.015(12) 0.005(15)
C82 0.089(18) 0.12(2) 0.098(16) -0.055(16) 0.068(15) -0.056(17)
C83 0.053(14) 0.15(2) 0.093(16) -0.091(18) 0.046(12) -0.051(16)
C84 0.077(16) 0.099(18) 0.052(10) -0.030(11) 0.011(11) 0.000(13)
C85 0.068(15) 0.110(18) 0.045(10) -0.009(11) 0.022(10) -0.010(13)
C86 0.059(13) 0.13(2) 0.031(9) -0.024(11) 0.021(9) -0.033(14)
C91 0.27(2) 0.26(2) 0.27(2) 0.008(10) 0.118(13) 0.003(10)
C92 0.130(13) 0.138(13) 0.145(13) 0.001(9) 0.064(9) -0.002(9)
C93 0.137(14) 0.150(14) 0.140(13) 0.006(9) 0.067(9) 0.014(9)
C94 0.211(19) 0.207(19) 0.208(19) 0.008(10) 0.089(11) 0.003(10)
C95 0.132(13) 0.144(13) 0.140(13) -0.005(9) 0.066(9) -0.003(9)
C96 0.183(16) 0.184(16) 0.192(16) 0.001(10) 0.090(10) 0.013(10)

loop_
_atom_type_symbol
_atom_type_description
_atom_type_scat_dispersion_real
_atom_type_scat_dispersion_imag
_atom_type_scat_source
C C 0.0033 0.0016 'International Tables Vol C Tables 4.2.6.8 and 6.1.1.4'
H H 0.0000 0.0000 'International Tables Vol C Tables 4.2.6.8 and 6.1.1.4'
B B 0.0013 0.0007 'International Tables Vol C Tables 4.2.6.8 and 6.1.1.4'
Fe Fe 0.3463 0.8444 'International Tables Vol C Tables 4.2.6.8 and 6.1.1.4'
I I -0.4742 1.8119 'International Tables Vol C Tables 4.2.6.8 and 6.1.1.4'
N N 0.0061 0.0033 'International Tables Vol C Tables 4.2.6.8 and 6.1.1.4'

loop_
_geom_angle_atom_site_label_1
_geom_angle_atom_site_label_2
_geom_angle_atom_site_label_3
_geom_angle
C57 Fe1 C59 67.7(5)
C57 Fe1 C55 157.8(5)
C59 Fe1 C55 123.5(6)
C57 Fe1 C53 123.8(5)
C59 Fe1 C53 125.6(5)
C55 Fe1 C53 67.9(5)
C57 Fe1 C56 41.0(5)
C59 Fe1 C56 68.5(5)
C55 Fe1 C56 121.0(5)
C53 Fe1 C56 158.1(5)
C57 Fe1 C58 40.5(5)
C59 Fe1 C58 40.0(6)
C55 Fe1 C58 159.7(5)
C53 Fe1 C58 110.0(5)
C56 Fe1 C58 68.8(5)
C57 Fe1 C60 68.2(5)
C59 Fe1 C60 40.8(5)
C55 Fe1 C60 106.7(5)
C53 Fe1 C60 160.8(5)
C56 Fe1 C60 40.7(5)
C58 Fe1 C60 68.2(5)
C57 Fe1 C54 159.6(6)
C59 Fe1 C54 109.7(5)
C55 Fe1 C54 41.0(5)
C53 Fe1 C54 39.9(5)
C56 Fe1 C54 158.8(5)
C58 Fe1 C54 124.3(5)
C60 Fe1 C54 124.0(5)
C57 Fe1 C51 121.4(5)
C59 Fe1 C51 157.6(6)
C55 Fe1 C51 40.9(5)
C53 Fe1 C51 68.8(5)
C56 Fe1 C51 104.1(4)
C58 Fe1 C51 159.0(6)
C60 Fe1 C51 120.0(5)
C54 Fe1 C51 69.2(5)
C57 Fe1 C52 107.2(5)
C59 Fe1 C52 160.2(6)
C55 Fe1 C52 68.6(5)
C53 Fe1 C52 40.1(4)
C56 Fe1 C52 121.1(4)
C58 Fe1 C52 123.8(6)
C60 Fe1 C52 157.1(5)
C54 Fe1 C52 68.0(5)
C51 Fe1 C52 41.7(5)
C62 Fe2 C67 106.4(6)
C62 Fe2 C70 156.7(5)
C67 Fe2 C70 67.7(5)
C62 Fe2 C64 68.8(6)
C67 Fe2 C64 159.0(5)
C70 Fe2 C64 124.8(6)
C62 Fe2 C68 123.6(6)
C67 Fe2 C68 40.8(5)
C70 Fe2 C68 67.7(6)
C64 Fe2 C68 123.6(5)
C62 Fe2 C69 160.5(6)
C67 Fe2 C69 68.5(6)
C70 Fe2 C69 40.6(5)
C64 Fe2 C69 108.8(6)
C68 Fe2 C69 40.5(6)
C62 Fe2 C63 41.2(5)
C67 Fe2 C63 123.6(6)
C70 Fe2 C63 160.7(6)
C64 Fe2 C63 39.5(6)
C68 Fe2 C63 109.5(6)
C69 Fe2 C63 124.7(6)
C62 Fe2 C65 68.9(6)
C67 Fe2 C65 158.9(5)
C70 Fe2 C65 108.1(6)
C64 Fe2 C65 40.4(5)
C68 Fe2 C65 158.7(6)
C69 Fe2 C65 122.7(6)
C63 Fe2 C65 67.2(6)
C62 Fe2 C61 41.0(5)
C67 Fe2 C61 121.1(5)
C70 Fe2 C61 121.1(5)
C64 Fe2 C61 69.6(5)
C68 Fe2 C61 158.6(6)
C69 Fe2 C61 158.0(5)
C63 Fe2 C61 68.8(5)
C65 Fe2 C61 41.9(5)
C62 Fe2 C66 120.8(5)
C67 Fe2 C66 41.1(5)
C70 Fe2 C66 39.9(5)
C64 Fe2 C66 159.2(5)
C68 Fe2 C66 68.8(5)
C69 Fe2 C66 68.6(5)
C63 Fe2 C66 158.7(6)
C65 Fe2 C66 122.3(5)
C61 Fe2 C66 104.7(5)
N1 B1 N11 107.0(8)
N1 B1 C51 107.3(9)
N11 B1 C51 110.8(10)
N1 B1 H1 110.5
N11 B1 H1 110.5
C51 B1 H1 110.5
N21 B2 C56 110.0(9)
N21 B2 N12 106.2(8)
C56 B2 N12 107.9(9)
N21 B2 H2 110.9
C56 B2 H2 110.9
N12 B2 H2 110.9
N31 B3 N22 105.5(10)
N31 B3 C61 109.8(10)
N22 B3 C61 109.5(10)
N31 B3 H3 110.6
N22 B3 H3 110.6
C61 B3 H3 110.6
N41 B4 C66 108.0(10)
N41 B4 N32 104.8(9)
C66 B4 N32 109.6(8)
N41 B4 H4 111.4
C66 B4 H4 111.4
N32 B4 H4 111.4
C5 N1 N2 109.7(10)
C5 N1 B1 128.9(10)
N2 N1 B1 121.4(9)
C3 N2 N1 105.9(9)
N2 C3 C4 112.1(10)
N2 C3 H3A 124.0
C4 C3 H3A 124.0
C3 C4 C5 102.6(10)
C3 C4 I1 130.5(9)
C5 C4 I1 126.9(8)
N1 C5 C4 109.7(10)
N1 C5 H5 125.1
C4 C5 H5 125.1
C15 N11 N12 109.2(9)
C15 N11 B1 126.0(10)
N12 N11 B1 123.9(8)
C13 N12 N11 108.0(9)
C13 N12 B2 128.8(10)
N11 N12 B2 123.2(9)
N12 C13 C14 108.6(12)
N12 C13 H13 125.7
C14 C13 H13 125.7
C13 C14 C15 105.7(10)
C13 C14 I2 128.0(10)
C15 C14 I2 126.3(8)
N11 C15 C14 108.4(10)
N11 C15 H15 125.8
C14 C15 H15 125.8
C25 N21 N22 107.8(9)
C25 N21 B2 125.7(9)
N22 N21 B2 125.9(9)
C23 N22 N21 107.5(9)
C23 N22 B3 127.9(10)
N21 N22 B3 124.3(9)
N22 C23 C24 112.0(10)
N22 C23 H23 124.0
C24 C23 H23 124.0
C25 C24 C23 102.6(10)
C25 C24 I3 128.2(9)
C23 C24 I3 129.2(8)
N21 C25 C24 110.0(10)
N21 C25 H25 125.0
C24 C25 H25 125.0
N32 N31 C35 108.3(10)
N32 N31 B3 122.9(9)
C35 N31 B3 128.8(10)
N31 N32 C33 108.2(9)
N31 N32 B4 123.8(10)
C33 N32 B4 127.2(10)
N32 C33 C34 107.9(11)
N32 C33 H33 126.1
C34 C33 H33 126.1
C35 C34 C33 106.7(10)
C35 C34 I4 127.9(9)
C33 C34 I4 125.1(9)
C34 C35 N31 108.8(11)
C34 C35 H35 125.6
N31 C35 H35 125.6
C45 N41 N42 104.8(10)
C45 N41 B4 131.3(10)
N42 N41 B4 123.8(9)
C43 N42 N41 109.9(10)
C43 N42 H42 125.1
N41 N42 H42 125.1
N42 C43 C44 109.2(11)
N42 C43 H43 125.4
C44 C43 H43 125.4
C45 C44 C43 104.3(12)
C45 C44 I5 130.3(9)
C43 C44 I5 125.3(10)
C44 C45 N41 111.7(11)
C44 C45 H45 124.2
N41 C45 H45 124.2
C55 C51 C52 105.9(10)
C55 C51 B1 129.6(11)
C52 C51 B1 124.4(11)
C55 C51 Fe1 69.1(7)
C52 C51 Fe1 69.2(7)
B1 C51 Fe1 127.8(8)
C53 C52 C51 107.8(11)
C53 C52 Fe1 69.5(7)
C51 C52 Fe1 69.2(7)
C53 C52 H52 126.1
C51 C52 H52 126.1
Fe1 C52 H52 126.8
C54 C53 C52 109.9(12)
C54 C53 Fe1 70.3(8)
C52 C53 Fe1 70.3(7)
C54 C53 H53 125.0
C52 C53 H53 125.0
Fe1 C53 H53 126.0
C53 C54 C55 107.5(10)
C53 C54 Fe1 69.8(8)
C55 C54 Fe1 69.2(7)
C53 C54 H54 126.2
C55 C54 H54 126.2
Fe1 C54 H54 126.3
C51 C55 C54 108.9(11)
C51 C55 Fe1 70.0(7)
C54 C55 Fe1 69.8(7)
C51 C55 H55 125.6
C54 C55 H55 125.6
Fe1 C55 H55 126.2
C60 C56 C57 106.8(10)
C60 C56 B2 125.5(10)
C57 C56 B2 127.7(10)
C60 C56 Fe1 69.7(7)
C57 C56 Fe1 69.2(7)
B2 C56 Fe1 124.9(7)
C58 C57 C56 108.8(11)
C58 C57 Fe1 70.0(8)
C56 C57 Fe1 69.8(7)
C58 C57 H57 125.6
C56 C57 H57 125.6
Fe1 C57 H57 126.1
C59 C58 C57 107.8(11)
C59 C58 Fe1 69.7(8)
C57 C58 Fe1 69.5(7)
C59 C58 H58 126.1
C57 C58 H58 126.1
Fe1 C58 H58 126.3
C58 C59 C60 109.0(10)
C58 C59 Fe1 70.3(7)
C60 C59 Fe1 69.9(7)
C58 C59 H59 125.5
C60 C59 H59 125.5
Fe1 C59 H59 125.8
C56 C60 C59 107.7(11)
C56 C60 Fe1 69.6(7)
C59 C60 Fe1 69.3(7)
C56 C60 H60 126.2
C59 C60 H60 126.2
Fe1 C60 H60 126.5
C62 C61 C65 105.1(11)
C62 C61 B3 127.2(11)
C65 C61 B3 127.6(11)
C62 C61 Fe2 68.0(7)
C65 C61 Fe2 68.7(7)
B3 C61 Fe2 124.6(8)
C61 C62 C63 108.5(12)
C61 C62 Fe2 71.0(7)
C63 C62 Fe2 70.5(8)
C61 C62 H62 125.8
C63 C62 H62 125.8
Fe2 C62 H62 124.3
C64 C63 C62 108.9(12)
C64 C63 Fe2 69.6(8)
C62 C63 Fe2 68.3(8)
C64 C63 H63 125.5
C62 C63 H63 125.5
Fe2 C63 H63 128.1
C63 C64 C65 108.8(13)
C63 C64 Fe2 70.8(8)
C65 C64 Fe2 70.4(8)
C63 C64 H64 125.6
C65 C64 H64 125.6
Fe2 C64 H64 124.7
C64 C65 C61 108.5(12)
C64 C65 Fe2 69.2(7)
C61 C65 Fe2 69.5(7)
C64 C65 H65 125.7
C61 C65 H65 125.7
Fe2 C65 H65 127.2
C70 C66 C67 105.3(11)
C70 C66 B4 128.2(10)
C67 C66 B4 126.4(11)
C70 C66 Fe2 68.3(7)
C67 C66 Fe2 67.7(7)
B4 C66 Fe2 125.7(8)
C68 C67 C66 108.6(12)
C68 C67 Fe2 69.9(8)
C66 C67 Fe2 71.2(7)
C68 C67 H67 125.7
C66 C67 H67 125.7
Fe2 C67 H67 124.9
C69 C68 C67 108.2(11)
C69 C68 Fe2 69.9(8)
C67 C68 Fe2 69.3(7)
C69 C68 H68 125.9
C67 C68 H68 125.9
Fe2 C68 H68 126.5
C68 C69 C70 106.8(12)
C68 C69 Fe2 69.7(8)
C70 C69 Fe2 69.3(7)
C68 C69 H69 126.6
C70 C69 H69 126.6
Fe2 C69 H69 125.9
C66 C70 C69 111.1(11)
C66 C70 Fe2 71.8(8)
C69 C70 Fe2 70.1(8)
C66 C70 H70 124.5
C69 C70 H70 124.5
Fe2 C70 H70 125.2
C72 C71 C76 121.1(13)
C72 C71 H71 119.4
C76 C71 H71 119.4
C73 C72 C71 119.5(13)
C73 C72 H72 120.2
C71 C72 H72 120.2
C72 C73 C74 120.3(13)
C72 C73 H73 119.8
C74 C73 H73 119.8
C73 C74 C75 120.1(12)
C73 C74 H74 119.9
C75 C74 H74 119.9
C74 C75 C76 119.7(13)
C74 C75 H75 120.1
C76 C75 H75 120.1
C71 C76 C75 119.0(13)
C71 C76 H76 120.5
C75 C76 H76 120.5
C86 C81 C82 121.1(14)
C86 C81 H81 119.5
C82 C81 H81 119.5
C83 C82 C81 119.4(14)
C83 C82 H82 120.3
C81 C82 H82 120.3
C82 C83 C84 120.6(14)
C82 C83 H83 119.7
C84 C83 H83 119.7
C85 C84 C83 118.8(14)
C85 C84 H84 120.6
C83 C84 H84 120.6
C84 C85 C86 122.2(14)
C84 C85 H85 118.9
C86 C85 H85 118.9
C85 C86 C81 117.8(14)
C85 C86 H86 121.1
C81 C86 H86 121.1
C92 C91 C96 119.5(19)
C92 C91 H91 120.3
C96 C91 H91 120.3
C91 C92 C93 115.5(17)
C91 C92 H92 122.2
C93 C92 H92 122.2
C94 C93 C92 121.8(17)
C94 C93 H93 119.1
C92 C93 H93 119.1
C93 C94 C95 120.0(17)
C93 C94 H94 120.0
C95 C94 H94 120.0
C96 C95 C94 117.5(17)
C96 C95 H95 121.3
C94 C95 H95 121.3
C95 C96 C91 121.5(18)
C95 C96 H96 119.3
C91 C96 H96 119.3

loop_
_geom_bond_atom_site_label_1
_geom_bond_atom_site_label_2
_geom_bond_distance
Fe1 C57 2.019(12)
Fe1 C59 2.019(12)
Fe1 C55 2.022(13)
Fe1 C53 2.024(13)
Fe1 C56 2.026(12)
Fe1 C58 2.026(14)
Fe1 C60 2.027(12)
Fe1 C54 2.029(12)
Fe1 C51 2.034(12)
Fe1 C52 2.034(11)
Fe2 C62 1.997(13)
Fe2 C67 2.010(13)
Fe2 C70 2.010(13)
Fe2 C64 2.011(13)
Fe2 C68 2.017(13)
Fe2 C69 2.019(14)
Fe2 C63 2.026(15)
Fe2 C65 2.026(13)
Fe2 C61 2.037(12)
Fe2 C66 2.055(12)
I1 C4 2.061(11)
I2 C14 2.084(11)
I3 C24 2.034(12)
I4 C34 2.095(11)
I5 C44 2.059(13)
B1 N1 1.568(15)
B1 N11 1.580(16)
B1 C51 1.618(17)
B1 H1 1.0000
B2 N21 1.568(15)
B2 C56 1.611(16)
B2 N12 1.614(14)
B2 H2 1.0000
B3 N31 1.587(18)
B3 N22 1.591(17)
B3 C61 1.599(18)
B3 H3 1.0000
B4 N41 1.542(17)
B4 C66 1.600(16)
B4 N32 1.611(14)
B4 H4 1.0000
N1 C5 1.303(14)
N1 N2 1.364(12)
N2 C3 1.315(15)
C3 C4 1.378(15)
C3 H3A 0.9500
C4 C5 1.395(17)
C5 H5 0.9500
N11 C15 1.326(13)
N11 N12 1.345(13)
N12 C13 1.341(15)
C13 C14 1.375(16)
C13 H13 0.9500
C14 C15 1.380(16)
C15 H15 0.9500
N21 C25 1.336(15)
N21 N22 1.381(12)
N22 C23 1.293(15)
C23 C24 1.402(16)
C23 H23 0.9500
C24 C25 1.392(17)
C25 H25 0.9500
N31 N32 1.338(13)
N31 C35 1.349(14)
N32 C33 1.345(15)
C33 C34 1.378(16)
C33 H33 0.9500
C34 C35 1.342(17)
C35 H35 0.9500
N41 C45 1.347(15)
N41 N42 1.361(13)
N42 C43 1.293(16)
N42 H42 0.8800
C43 C44 1.390(16)
C43 H43 0.9500
C44 C45 1.330(17)
C45 H45 0.9500
C51 C55 1.417(16)
C51 C52 1.447(17)
C52 C53 1.392(15)
C52 H52 0.9500
C53 C54 1.384(18)
C53 H53 0.9500
C54 C55 1.419(17)
C54 H54 0.9500
C55 H55 0.9500
C56 C60 1.410(16)
C56 C57 1.415(16)
C57 C58 1.400(16)
C57 H57 0.9500
C58 C59 1.38(2)
C58 H58 0.9500
C59 C60 1.411(18)
C59 H59 0.9500
C60 H60 0.9500
C61 C62 1.413(16)
C61 C65 1.452(18)
C62 C63 1.416(19)
C62 H62 0.9500
C63 C64 1.36(2)
C63 H63 0.9500
C64 C65 1.393(17)
C64 H64 0.9500
C65 H65 0.9500
C66 C70 1.388(16)
C66 C67 1.427(17)
C67 C68 1.405(19)
C67 H67 0.9500
C68 C69 1.395(19)
C68 H68 0.9500
C69 C70 1.398(18)
C69 H69 0.9500
C70 H70 0.9500
C71 C72 1.345(13)
C71 C76 1.346(13)
C71 H71 0.9500
C72 C73 1.344(12)
C72 H72 0.9500
C73 C74 1.348(12)
C73 H73 0.9500
C74 C75 1.348(12)
C74 H74 0.9500
C75 C76 1.366(13)
C75 H75 0.9500
C76 H76 0.9500
C81 C86 1.356(13)
C81 C82 1.358(13)
C81 H81 0.9500
C82 C83 1.339(13)
C82 H82 0.9500
C83 C84 1.355(13)
C83 H83 0.9500
C84 C85 1.344(13)
C84 H84 0.9500
C85 C86 1.345(13)
C85 H85 0.9500
C86 H86 0.9500
C91 C92 1.349(14)
C91 C96 1.361(14)
C91 H91 0.9500
C92 C93 1.357(14)
C92 H92 0.9500
C93 C94 1.351(14)
C93 H93 0.9500
C94 C95 1.352(14)
C94 H94 0.9500
C95 C96 1.336(14)
C95 H95 0.9500
C96 H96 0.9500

loop_
_geom_hbond_atom_site_label_D
_geom_hbond_atom_site_label_H
_geom_hbond_atom_site_label_A
_geom_hbond_distance_DH
_geom_hbond_distance_HA
_geom_hbond_distance_DA
_geom_hbond_angle_DHA
N42 H42 N2 0.88 1.86 2.666(14) 151.8

loop_
_geom_torsion_atom_site_label_1
_geom_torsion_atom_site_label_2
_geom_torsion_atom_site_label_3
_geom_torsion_atom_site_label_4
_geom_torsion
N11 B1 N1 C5 107.8(13)
C51 B1 N1 C5 -11.2(16)
N11 B1 N1 N2 -75.4(12)
C51 B1 N1 N2 165.7(9)
C5 N1 N2 C3 1.2(13)
B1 N1 N2 C3 -176.2(10)
N1 N2 C3 C4 -0.2(13)
N2 C3 C4 C5 -0.8(14)
N2 C3 C4 I1 178.5(9)
N2 N1 C5 C4 -1.8(14)
B1 N1 C5 C4 175.4(11)
C3 C4 C5 N1 1.6(14)
I1 C4 C5 N1 -177.8(8)
N1 B1 N11 C15 -20.1(14)
C51 B1 N11 C15 96.6(12)
N1 B1 N11 N12 171.9(9)
C51 B1 N11 N12 -71.4(13)
C15 N11 N12 C13 1.2(12)
B1 N11 N12 C13 170.9(10)
C15 N11 N12 B2 -177.2(9)
B1 N11 N12 B2 -7.5(15)
N21 B2 N12 C13 25.4(14)
C56 B2 N12 C13 -92.6(12)
N21 B2 N12 N11 -156.6(9)
C56 B2 N12 N11 85.5(12)
N11 N12 C13 C14 -1.8(12)
B2 N12 C13 C14 176.5(10)
N12 C13 C14 C15 1.7(13)
N12 C13 C14 I2 -177.8(8)
N12 N11 C15 C14 -0.1(12)
B1 N11 C15 C14 -169.5(10)
C13 C14 C15 N11 -1.0(13)
I2 C14 C15 N11 178.5(8)
C56 B2 N21 C25 2.9(15)
N12 B2 N21 C25 -113.6(11)
C56 B2 N21 N22 -167.6(9)
N12 B2 N21 N22 75.9(12)
C25 N21 N22 C23 0.4(12)
B2 N21 N22 C23 172.2(10)
C25 N21 N22 B3 175.2(11)
B2 N21 N22 B3 -12.9(16)
N31 B3 N22 C23 -112.9(13)
C61 B3 N22 C23 5.2(17)
N31 B3 N22 N21 73.3(12)
C61 B3 N22 N21 -168.6(9)
N21 N22 C23 C24 1.3(13)
B3 N22 C23 C24 -173.3(11)
N22 C23 C24 C25 -2.4(13)
N22 C23 C24 I3 179.6(8)
N22 N21 C25 C24 -1.9(12)
B2 N21 C25 C24 -173.8(10)
C23 C24 C25 N21 2.5(12)
I3 C24 C25 N21 -179.4(8)
N22 B3 N31 N32 -158.2(9)
C61 B3 N31 N32 83.9(12)
N22 B3 N31 C35 23.8(15)
C61 B3 N31 C35 -94.1(13)
C35 N31 N32 C33 1.5(11)
B3 N31 N32 C33 -176.9(10)
C35 N31 N32 B4 172.4(9)
B3 N31 N32 B4 -5.9(14)
N41 B4 N32 N31 169.1(9)
C66 B4 N32 N31 -75.2(13)
N41 B4 N32 C33 -21.7(14)
C66 B4 N32 C33 93.9(13)
N31 N32 C33 C34 -2.6(12)
B4 N32 C33 C34 -173.1(10)
N32 C33 C34 C35 2.7(13)
N32 C33 C34 I4 177.4(8)
C33 C34 C35 N31 -1.8(13)
I4 C34 C35 N31 -176.2(8)
N32 N31 C35 C34 0.2(12)
B3 N31 C35 C34 178.4(10)
C66 B4 N41 C45 -21.1(15)
N32 B4 N41 C45 95.7(12)
C66 B4 N41 N42 156.4(9)
N32 B4 N41 N42 -86.9(11)
C45 N41 N42 C43 2.1(12)
B4 N41 N42 C43 -175.9(10)
N41 N42 C43 C44 -1.8(13)
N42 C43 C44 C45 0.8(13)
N42 C43 C44 I5 -179.0(8)
C43 C44 C45 N41 0.6(13)
I5 C44 C45 N41 -179.6(8)
N42 N41 C45 C44 -1.6(12)
B4 N41 C45 C44 176.2(10)
N1 B1 C51 C55 -99.5(14)
N11 B1 C51 C55 144.0(12)
N1 B1 C51 C52 78.0(14)
N11 B1 C51 C52 -38.5(15)
N1 B1 C51 Fe1 167.2(8)
N11 B1 C51 Fe1 50.7(13)
C55 C51 C52 C53 -0.6(13)
B1 C51 C52 C53 -178.6(11)
Fe1 C51 C52 C53 59.0(8)
C55 C51 C52 Fe1 -59.6(8)
B1 C51 C52 Fe1 122.4(11)
C51 C52 C53 C54 0.5(14)
Fe1 C52 C53 C54 59.2(9)
C51 C52 C53 Fe1 -58.8(8)
C52 C53 C54 C55 -0.1(15)
Fe1 C53 C54 C55 59.2(8)
C52 C53 C54 Fe1 -59.3(9)
C52 C51 C55 C54 0.6(13)
B1 C51 C55 C54 178.4(11)
Fe1 C51 C55 C54 -59.1(9)
C52 C51 C55 Fe1 59.7(8)
B1 C51 C55 Fe1 -122.4(12)
C53 C54 C55 C51 -0.3(14)
Fe1 C54 C55 C51 59.3(9)
C53 C54 C55 Fe1 -59.6(9)
N21 B2 C56 C60 99.3(13)
N12 B2 C56 C60 -145.3(11)
N21 B2 C56 C57 -82.5(14)
N12 B2 C56 C57 32.9(15)
N21 B2 C56 Fe1 -172.1(7)
N12 B2 C56 Fe1 -56.6(12)
C60 C56 C57 C58 0.4(13)
B2 C56 C57 C58 -178.1(11)
Fe1 C56 C57 C58 -59.4(8)
C60 C56 C57 Fe1 59.8(8)
B2 C56 C57 Fe1 -118.6(11)
C56 C57 C58 C59 -0.2(14)
Fe1 C57 C58 C59 -59.4(10)
C56 C57 C58 Fe1 59.3(8)
C57 C58 C59 C60 -0.2(15)
Fe1 C58 C59 C60 -59.4(9)
C57 C58 C59 Fe1 59.3(9)
C57 C56 C60 C59 -0.5(14)
B2 C56 C60 C59 178.0(11)
Fe1 C56 C60 C59 59.0(9)
C57 C56 C60 Fe1 -59.5(8)
B2 C56 C60 Fe1 119.0(11)
C58 C59 C60 C56 0.4(15)
Fe1 C59 C60 C56 -59.2(9)
C58 C59 C60 Fe1 59.7(10)
N31 B3 C61 C62 -142.3(12)
N22 B3 C61 C62 102.3(14)
N31 B3 C61 C65 33.3(16)
N22 B3 C61 C65 -82.1(15)
N31 B3 C61 Fe2 -55.1(13)
N22 B3 C61 Fe2 -170.5(8)
C65 C61 C62 C63 1.9(14)
B3 C61 C62 C63 178.3(12)
Fe2 C61 C62 C63 60.8(9)
C65 C61 C62 Fe2 -58.9(9)
B3 C61 C62 Fe2 117.5(12)
C61 C62 C63 C64 -3.3(16)
Fe2 C62 C63 C64 57.8(10)
C61 C62 C63 Fe2 -61.2(9)
C62 C63 C64 C65 3.4(16)
Fe2 C63 C64 C65 60.4(10)
C62 C63 C64 Fe2 -57.0(10)
C63 C64 C65 C61 -2.2(16)
Fe2 C64 C65 C61 58.5(9)
C63 C64 C65 Fe2 -60.7(10)
C62 C61 C65 C64 0.2(14)
B3 C61 C65 C64 -176.2(12)
Fe2 C61 C65 C64 -58.3(9)
C62 C61 C65 Fe2 58.5(8)
B3 C61 C65 Fe2 -117.9(12)
N41 B4 C66 C70 80.0(14)
N32 B4 C66 C70 -33.6(17)
N41 B4 C66 C67 -103.7(13)
N32 B4 C66 C67 142.7(12)
N41 B4 C66 Fe2 169.1(7)
N32 B4 C66 Fe2 55.5(13)
C70 C66 C67 C68 -1.9(15)
B4 C66 C67 C68 -178.8(12)
Fe2 C66 C67 C68 -60.1(10)
C70 C66 C67 Fe2 58.2(8)
B4 C66 C67 Fe2 -118.8(12)
C66 C67 C68 C69 1.7(16)
Fe2 C67 C68 C69 -59.2(10)
C66 C67 C68 Fe2 60.9(9)
C67 C68 C69 C70 -0.8(16)
Fe2 C68 C69 C70 -59.7(9)
C67 C68 C69 Fe2 58.9(10)
C67 C66 C70 C69 1.4(15)
B4 C66 C70 C69 178.3(12)
Fe2 C66 C70 C69 59.3(10)
C67 C66 C70 Fe2 -57.9(9)
B4 C66 C70 Fe2 119.0(12)
C68 C69 C70 C66 -0.4(16)
Fe2 C69 C70 C66 -60.3(10)
C68 C69 C70 Fe2 59.9(10)
C76 C71 C72 C73 -4(3)
C71 C72 C73 C74 2(3)
C72 C73 C74 C75 2(3)
C73 C74 C75 C76 -4(2)
C72 C71 C76 C75 1(3)
C74 C75 C76 C71 3(3)
C86 C81 C82 C83 0(3)
C81 C82 C83 C84 1(3)
C82 C83 C84 C85 -1(3)
C83 C84 C85 C86 0(3)
C84 C85 C86 C81 1(3)
C82 C81 C86 C85 -1(3)
C96 C91 C92 C93 -24(6)
C91 C92 C93 C94 16(5)
C92 C93 C94 C95 1(6)
C93 C94 C95 C96 -10(6)
C94 C95 C96 C91 2(6)
C92 C91 C96 C95 16(7)
